data_7226992
loop_
_publ_author_name
'Pop, Flavia'
'Lewis, William'
'Amabilino, David B.'

_publ_section_title
;
 Solid state supramolecular structure of diketopyrrolopyrrole
 chromophores: correlating stacking geometry with visible light absorption
;
_journal_issue 46
_journal_name_full CrystEngComm
_journal_page_first 8933
_journal_paper_doi 10.1039/C6CE02157C
_journal_volume 18
_journal_year 2016
_chemical_absolute_configuration syn
_chemical_formula_moiety 'C19 H18 N2 O2 S2'
_chemical_formula_sum 'C19 H18 N2 O2 S2'
_chemical_formula_weight 370.47
_space_group_crystal_system trigonal
_space_group_IT_number 146
_space_group_name_Hall 'R 3'
_space_group_name_H-M_alt 'R 3'
_symmetry_space_group_name_Hall 'R 3'
_symmetry_space_group_name_H-M 'R 3 :H'
_atom_sites_solution_hydrogens geom
_atom_sites_solution_primary iterative
_atom_sites_solution_secondary difmap
_audit_creation_date 2016-10-05
_audit_creation_method
;
Olex2 1.2
(compiled 2016.09.09 svn.r3337 for OlexSys, GUI svn.r5227)
;
_audit_update_record
;
2016-10-05 deposited with the CCDC.
2016-11-03 downloaded from the CCDC.
;
_cell_angle_alpha 90
_cell_angle_beta 90
_cell_angle_gamma 120
_cell_formula_units_Z 18
_cell_length_a 39.546(4)
_cell_length_b 39.546(4)
_cell_length_c 5.9306(8)
_cell_measurement_reflns_used 5825
_cell_measurement_temperature 120(2)
_cell_measurement_theta_max 73.5900
_cell_measurement_theta_min 3.8550
_cell_volume 8032.2(16)
_computing_cell_refinement 'CrysAlisPro 1.171.38.41n (Rigaku OD, 2015)'
_computing_data_collection 'CrysAlisPro 1.171.38.41n (Rigaku OD, 2015)'
_computing_data_reduction 'CrysAlisPro 1.171.38.41n (Rigaku OD, 2015)'
_computing_molecular_graphics 'Olex2 (Dolomanov et al., 2009)'
_computing_publication_material 'Olex2 (Dolomanov et al., 2009)'
_computing_structure_refinement 'ShelXL (Sheldrick, 2015)'
_computing_structure_solution 'olex2.solve (Bourhis et al., 2015)'
_diffrn_ambient_environment N~2~
_diffrn_ambient_temperature 120(2)
_diffrn_crystal_treatment 'flash frozen in gaseous N2'
_diffrn_detector 'Hybrid Pixel Array Detector'
_diffrn_detector_type 'PILATUS3 R 200K Hybrid Pixel Array Detector'
_diffrn_measured_fraction_theta_full 1.000
_diffrn_measured_fraction_theta_max 0.996
_diffrn_measurement_details
;
List of Runs (angles in degrees, time in seconds):

  1  \w    -33.00  33.00   1.00   60.00    --    0.00 -82.00-180.00   66
  2  \w    -33.00  33.00   1.00   60.00    --    0.00 -82.00-150.00   66
  3  \w     13.00  71.00   1.00  240.00    --  102.10 -38.00-120.00   58
  4  \w     13.00  71.00   1.00  240.00    --  102.10 -38.00 -60.00   58
  5  \w     13.00 134.00   1.00  240.00    --  102.10 -19.00  30.00  121
  6  \w     13.00  71.00   1.00  240.00    --  102.10 -38.00 -90.00   58
  7  \w     13.00  71.00   1.00  240.00    --  102.10 -38.00  60.00   58
  8  \w     13.00  71.00   1.00  240.00    --  102.10 -38.00  30.00   58
  9  \w     79.00 191.00   1.00  240.00    --  102.10  38.00 150.00  112
 10  \w    -89.00  32.00   1.00   60.00    --    0.00 -19.00 -60.00  121
 11  \w    -89.00  23.00   1.00   60.00    --    0.00 -38.00  60.00  112
 12  \w     13.00  71.00   1.00  240.00    --  102.10 -38.00-180.00   58
 13  \w     13.00 135.00   1.00  240.00    --  102.10 -82.00-180.00  122
 14  \w     74.00 133.00   1.00  240.00    --  102.10  66.00-167.00   59
 15  \w     70.00 191.00   1.00  240.00    --  102.10  19.00  60.00  121
;
_diffrn_measurement_device '\k-geometry diffractometer'
_diffrn_measurement_device_type 'XtalLAB PRO MM007, PILATUS3 R 200K'
_diffrn_measurement_method '\w scans'
_diffrn_measurement_specimen_support 'MiTeGen micromount'
_diffrn_orient_matrix_type 'CrysAlisPro convention (1999,Acta A55,543-557)'
_diffrn_orient_matrix_UB_11 -0.0097891000
_diffrn_orient_matrix_UB_12 -0.0289941000
_diffrn_orient_matrix_UB_13 -0.1953862000
_diffrn_orient_matrix_UB_21 0.0031836000
_diffrn_orient_matrix_UB_22 0.0312895000
_diffrn_orient_matrix_UB_23 -0.1689168000
_diffrn_orient_matrix_UB_31 0.0436803000
_diffrn_orient_matrix_UB_32 0.0140959000
_diffrn_orient_matrix_UB_33 -0.0311191000
_diffrn_radiation_collimation 'VariMax VHF mirror optic'
_diffrn_radiation_monochromator mirror
_diffrn_radiation_probe x-ray
_diffrn_radiation_type CuK\a
_diffrn_radiation_wavelength 1.54184
_diffrn_radiation_wavelength_determination fundamental
_diffrn_reflns_av_R_equivalents 0.0908
_diffrn_reflns_av_unetI/netI 0.0639
_diffrn_reflns_Laue_measured_fraction_full 1.000
_diffrn_reflns_Laue_measured_fraction_max 0.996
_diffrn_reflns_limit_h_max 48
_diffrn_reflns_limit_h_min -33
_diffrn_reflns_limit_k_max 48
_diffrn_reflns_limit_k_min -49
_diffrn_reflns_limit_l_max 7
_diffrn_reflns_limit_l_min -7
_diffrn_reflns_number 22325
_diffrn_reflns_point_group_measured_fraction_full 1.000
_diffrn_reflns_point_group_measured_fraction_max 0.996
_diffrn_reflns_theta_full 67.684
_diffrn_reflns_theta_max 74.490
_diffrn_reflns_theta_min 3.872
_diffrn_source 'rotating anode'
_diffrn_source_current 30
_diffrn_source_power 1.2
_diffrn_source_target Cu
_diffrn_source_type 'MicroMax 007 HF'
_diffrn_source_voltage 40
_exptl_absorpt_coefficient_mu 2.827
_exptl_absorpt_correction_T_max 0.976
_exptl_absorpt_correction_T_min 0.876
_exptl_absorpt_correction_type gaussian
_exptl_absorpt_process_details
;
CrysAlisPro 1.171.38.41n (Rigaku Oxford Diffraction, 2015)
Numerical absorption correction based on gaussian integration over
            a multifaceted crystal model
Empirical absorption correction using spherical harmonics,
 implemented in SCALE3 ABSPACK scaling algorithm.
;
_exptl_crystal_colour red
_exptl_crystal_colour_primary red
_exptl_crystal_density_diffrn 1.379
_exptl_crystal_description needle
_exptl_crystal_F_000 3492
_exptl_crystal_size_max 0.206
_exptl_crystal_size_mid 0.045
_exptl_crystal_size_min 0.029
_refine_diff_density_max 0.571
_refine_diff_density_min -0.329
_refine_diff_density_rms 0.103
_refine_ls_abs_structure_details
;
 Refined as an inversion twin.
;
_refine_ls_abs_structure_Flack 0.20(6)
_refine_ls_extinction_method none
_refine_ls_goodness_of_fit_ref 1.008
_refine_ls_hydrogen_treatment constr
_refine_ls_matrix_type full
_refine_ls_number_parameters 580
_refine_ls_number_reflns 6948
_refine_ls_number_restraints 1176
_refine_ls_restrained_S_all 0.987
_refine_ls_R_factor_all 0.1233
_refine_ls_R_factor_gt 0.0837
_refine_ls_shift/su_max 0.000
_refine_ls_shift/su_mean 0.000
_refine_ls_structure_factor_coef Fsqd
_refine_ls_weighting_details 'w=1/[\s^2^(Fo^2^)+(0.1832P)^2^] where P=(Fo^2^+2Fc^2^)/3'
_refine_ls_weighting_scheme calc
_refine_ls_wR_factor_gt 0.2238
_refine_ls_wR_factor_ref 0.2655
_reflns_Friedel_coverage 1.000
_reflns_Friedel_fraction_full 1.000
_reflns_Friedel_fraction_max 0.996
_reflns_number_gt 4195
_reflns_number_total 6948
_reflns_threshold_expression 'I > 2\s(I)'
_cod_data_source_file c6ce02157c2.cif
_cod_data_source_block 2E
_cod_depositor_comments 'Adding full bibliography for 7226989--7226997.cif.'
_cod_original_cell_volume 8032.0(18)
_cod_database_code 7226992
_nottingham_internal_coll_name OFFPLQ
_nottingham_internal_coll_number 14923
_nottingham_internal_coll_client FFP/DBA
_nottingham_internal_coll_type custom
_nottingham_internal_coll_frame_method 'ofand \w scans'
_nottingham_internal_coll_frame_time 'degrees,, 60.00, 240.00'
_nottingham_internal_coll_frame_width 'in, 1.00'
_nottingham_internal_coll_user pczfp
_nottingham_internal_coll_date 15/01/2016
_nottingham_internal_coll_location NOTTS
_nottingham_internal_coll_instrument 'XtalLAB PRO, A00000876'
_nottingham_internal_process_date 20/01/2016
_nottingham_internal_process_user pczfp
_nottingham_internal_solution_date 20/01/2016
_nottingham_internal_solution_user pczfp
_nottingham_internal_refinement_date 20/01/2016
_nottingham_internal_refinement_user pczfp
_nottingham_internal_self_validation_date 16/08/2016
_nottingham_internal_self_validation_user pczfp/pczwl
_nottingham_internal_validation_date 5/10/2016
_nottingham_internal_validation_user pczwl
_nottingham_internal_archive_date 5/10/2016
_shelx_shelxl_version_number 2014/7
_chemical_oxdiff_formula C19H18N2O2S2
_chemical_oxdiff_usercomment 'OFFPLQ #14923 MM-19 IN FOMBLIN FILM ON A MICROMOUNT FOR FFP/DBA'
_shelx_space_group_comment
;
The symmetry employed for this shelxl refinement is uniquely defined
by the following loop, which should always be used as a source of
symmetry information in preference to the above space-group names.
They are only intended as comments.
;
_reflns_odcompleteness_completeness 99.97
_reflns_odcompleteness_iscentric 1
_reflns_odcompleteness_theta 67.13
_olex2_refinement_description
;
1. Twinned data refinement
 Scales: 0.80(6) 0.20(6)
2. Fixed Uiso
 At 1.2 times of:
  All C(H) groups, All C(H,H) groups, All C(H,H,H,H) groups, All N(H) groups
 At 1.5 times of:
  All C(H,H,H) groups
3. Restrained distances
 C11A-C12C \\sim C11A-C12A
 with sigma of 0.02
 S2A-C11A \\sim S2C-C11A
 with sigma of 0.02
 C11A-C12A \\sim C11A-C12C
 with sigma of 0.02
 C13A-C12A \\sim C14A-C12C
 with sigma of 0.02
 S2C-C13A \\sim S2A-C14A
 with sigma of 0.02
 C14A-C12C \\sim C13A-C12A
 with sigma of 0.02
 C14A-C12C \\sim C14A-C13A
 with sigma of 0.02
 C4B-C3B \\sim C11B-C12D \\sim C11B-C12B
 with sigma of 0.02
 S1B-C1B \\sim S2B-C14B \\sim S2D-C13B
 with sigma of 0.02
 C2B-C3B \\sim C12D-C14B \\sim C13B-C12B
 with sigma of 0.02
 S1B-C4B \\sim S2D-C11B \\sim S2B-C11B
 with sigma of 0.02
 S1B-C1B \\sim S2D-C13B \\sim S2B-C14B
 with sigma of 0.02
 C1B-C2B \\sim C13B-C14B
 with sigma of 0.02
 C16B-C18B \\sim C18B-C19B
 with sigma of 0.02
 N1B-C15B \\sim N1B-C15D \\sim N1A-C15A
 with sigma of 0.02
 C16B-C15B \\sim C16D-C15D \\sim C16A-C15A \\sim C16C-C15A
 with sigma of 0.02
 C18D-C16D \\sim C18B-C16B \\sim C18C-C16C \\sim C18A-C16A
 with sigma of 0.02
 C19C-C18C \\sim C19A-C18A \\sim C19D-C18D \\sim C19B-C18B
 with sigma of 0.02
 C16D-C19D \\sim C16B-C19B \\sim C16C-C19C \\sim C16A-C19A
 with sigma of 0.02
 C17D-C16D \\sim C17B-C16B \\sim C17A-C16A \\sim C17C-C16C
 with sigma of 0.02
4. Uiso/Uaniso restraints and constraints
All non-hydrogen atoms have similar U: within 2A with sigma of 0.01 and sigma
for terminal atoms of 0.02
5. Rigid body (RIGU) restrains
 All non-hydrogen atoms
 with sigma for 1-2 distances of 0.004 and sigma for 1-3 distances of 0.004
6. Others
 Sof(S2D)=Sof(C12D)=Sof(H12D)=Sof(H13A)=Sof(H14A)=1-FVAR(1)
 Sof(S2B)=Sof(C12B)=Sof(H12B)=Sof(H13B)=Sof(H14B)=FVAR(1)
 Sof(S2C)=Sof(C12C)=Sof(H12C)=Sof(H13D)=Sof(H14D)=1-FVAR(2)
 Sof(S2A)=Sof(C12A)=Sof(H12A)=Sof(H13C)=Sof(H14C)=FVAR(2)
 Sof(H15G)=Sof(H15H)=Sof(C16C)=Sof(H16C)=Sof(C17C)=Sof(H17J)=Sof(H17K)=
 Sof(H17L)=Sof(C18C)=Sof(H18G)=Sof(H18H)=Sof(C19C)=Sof(H19J)=Sof(H19K)=
 Sof(H19L)=1-FVAR(3)
 Sof(H15E)=Sof(H15F)=Sof(C16A)=Sof(H16A)=Sof(C17A)=Sof(H17G)=Sof(H17H)=
 Sof(H17I)=Sof(C18A)=Sof(H18E)=Sof(H18F)=Sof(C19A)=Sof(H19G)=Sof(H19H)=
 Sof(H19I)=FVAR(3)
 Sof(C15D)=Sof(H15C)=Sof(H15D)=Sof(C16D)=Sof(H16D)=Sof(C17D)=Sof(H17D)=
 Sof(H17E)=Sof(H17F)=Sof(C18D)=Sof(H18C)=Sof(H18D)=Sof(C19D)=Sof(H19D)=
 Sof(H19E)=Sof(H19F)=1-FVAR(4)
 Sof(C15B)=Sof(H15A)=Sof(H15B)=Sof(C16B)=Sof(H16B)=Sof(C17B)=Sof(H17A)=
 Sof(H17B)=Sof(H17C)=Sof(C18B)=Sof(H18A)=Sof(H18B)=Sof(C19B)=Sof(H19A)=
 Sof(H19B)=Sof(H19C)=FVAR(4)
7.a Ternary CH refined with riding coordinates:
 C16A(H16A), C16C(H16C), C16B(H16B), C16D(H16D)
7.b Secondary CH2 refined with riding coordinates:
 C15A(H15E,H15F), C15A(H15G,H15H), C18A(H18E,H18F), C18C(H18G,H18H), C15B(H15A,
 H15B), C15D(H15C,H15D), C18B(H18A,H18B), C18D(H18C,H18D)
7.c Me refined with riding coordinates:
 C17D(H17D,H17E,H17F)
7.d Aromatic/amide H refined with riding coordinates:
 N2A(H2A), C1A(H1A), C2A(H2AA), C3A(H3A), C12A(H12A), C12C(H12C), C13A(H13C),
 C13A(H13D), C14A(H14C), C14A(H14D), N2B(H2B), C1B(H1B), C2B(H2BA), C3B(H3B),
 C12B(H12B), C12D(H12D), C13B(H13B), C13B(H13A), C14B(H14B), C14B(H14A)
7.e Idealised Me refined as rotating group:
 C17A(H17G,H17H,H17I), C17C(H17J,H17K,H17L), C19A(H19G,H19H,H19I), C19C(H19J,
 H19K,H19L), C17B(H17A,H17B,H17C), C19B(H19A,H19B,H19C), C19D(H19D,H19E,H19F)
;
_olex2_date_sample_data_collection 2016-01-15
_olex2_date_sample_submission 2015-07-29
_olex2_exptl_crystal_mounting_method 'in fomblin film on a micromount'
_olex2_submission_special_instructions 'No special instructions were received'
_oxdiff_exptl_absorpt_empirical_details
;
Empirical correction (ABSPACK) includes:
- Absorption correction using spherical harmonics
- Frame scaling
- Detector area scaling
;
_oxdiff_exptl_absorpt_empirical_full_max 3.725
_oxdiff_exptl_absorpt_empirical_full_min 0.319

loop_
_space_group_symop_operation_xyz
'x, y, z'
'-y, x-y, z'
'-x+y, -x, z'
'x+2/3, y+1/3, z+1/3'
'-y+2/3, x-y+1/3, z+1/3'
'-x+y+2/3, -x+1/3, z+1/3'
'x+1/3, y+2/3, z+2/3'
'-y+1/3, x-y+2/3, z+2/3'
'-x+y+1/3, -x+2/3, z+2/3'

loop_
_atom_site_label
_atom_site_type_symbol
_atom_site_fract_x
_atom_site_fract_y
_atom_site_fract_z
_atom_site_U_iso_or_equiv
_atom_site_adp_type
_atom_site_occupancy
_atom_site_site_symmetry_order
_atom_site_calc_flag
_atom_site_refinement_flags_posn
_atom_site_refinement_flags_adp
_atom_site_refinement_flags_occupancy
_atom_site_disorder_assembly
_atom_site_disorder_group
S1A S 0.51968(10) 0.65628(9) 0.4604(5) 0.0682(9) Uani 1 1 d . U . . .
S2A S 0.4207(2) 0.3989(2) 0.7347(14) 0.066(2) Uani 0.525(13) 1 d D U P A 1
S2C S 0.3978(3) 0.4202(3) 0.3367(18) 0.067(2) Uani 0.475(13) 1 d D U P A 2
O1A O 0.4118(3) 0.5047(3) 0.2033(16) 0.075(3) Uani 1 1 d . U . . .
O2A O 0.5092(2) 0.5476(2) 1.0170(14) 0.060(2) Uani 1 1 d . U . . .
N1A N 0.4533(3) 0.5641(3) 0.3786(15) 0.061(2) Uani 1 1 d D U . . .
N2A N 0.4690(2) 0.4899(3) 0.8301(17) 0.054(2) Uani 1 1 d . U . . .
H2A H 0.4715 0.4741 0.9243 0.065 Uiso 1 1 calc R . . . .
C1A C 0.5503(4) 0.6867(4) 0.668(2) 0.066(3) Uani 1 1 d . U . . .
H1A H 0.5672 0.7140 0.6490 0.079 Uiso 1 1 calc R . . . .
C2A C 0.5475(4) 0.6668(3) 0.862(2) 0.058(2) Uani 1 1 d . U . . .
H2AA H 0.5616 0.6790 0.9957 0.070 Uiso 1 1 calc R . . . .
C3A C 0.5222(3) 0.6276(3) 0.844(2) 0.056(2) Uani 1 1 d . U . . .
H3A H 0.5183 0.6097 0.9620 0.067 Uiso 1 1 calc R . . . .
C4A C 0.5029(3) 0.6160(3) 0.643(2) 0.058(2) Uani 1 1 d . U . . .
C5A C 0.4776(3) 0.5761(4) 0.569(2) 0.056(2) Uani 1 1 d . U . . .
C6A C 0.4343(4) 0.5220(4) 0.354(2) 0.059(2) Uani 1 1 d . U . . .
C7A C 0.4734(3) 0.5424(3) 0.673(2) 0.052(2) Uani 1 1 d . U . . .
C8A C 0.4478(3) 0.5094(3) 0.542(2) 0.054(2) Uani 1 1 d . U . . .
C9A C 0.4871(3) 0.5289(3) 0.857(2) 0.052(2) Uani 1 1 d . U . . .
C10A C 0.4462(3) 0.4775(4) 0.640(2) 0.054(2) Uani 1 1 d . U . . .
C11A C 0.4250(3) 0.4360(3) 0.5735(18) 0.060(2) Uani 1 1 d D U . . .
C12A C 0.4058(11) 0.4217(8) 0.375(7) 0.069(5) Uani 0.525(13) 1 d D U P A 1
H12A H 0.4051 0.4370 0.2533 0.083 Uiso 0.525(13) 1 calc R . P A 1
C12C C 0.4271(10) 0.4066(8) 0.676(6) 0.070(5) Uani 0.475(13) 1 d D U P A 2
H12C H 0.4447 0.4102 0.7941 0.084 Uiso 0.475(13) 1 calc R . P A 2
C13A C 0.3860(4) 0.3785(3) 0.379(2) 0.078(3) Uani 1 1 d D U . . .
H13C H 0.3685 0.3611 0.2688 0.093 Uiso 0.525(13) 1 calc R . P A 1
H13D H 0.3704 0.3589 0.2722 0.093 Uiso 0.475(13) 1 calc R . P A 2
C14A C 0.3986(4) 0.3683(4) 0.581(2) 0.082(3) Uani 1 1 d D U . . .
H14C H 0.3923 0.3422 0.6100 0.099 Uiso 0.525(13) 1 calc R . P A 1
H14D H 0.3905 0.3431 0.6392 0.099 Uiso 0.475(13) 1 calc R . P A 2
C15A C 0.4401(4) 0.5850(4) 0.241(2) 0.077(3) Uani 1 1 d D U . . .
H15E H 0.4255 0.5686 0.1104 0.093 Uiso 0.73(2) 1 calc R . P B 1
H15F H 0.4630 0.6090 0.1832 0.093 Uiso 0.73(2) 1 calc R . P B 1
H15G H 0.4286 0.5699 0.1011 0.093 Uiso 0.27(2) 1 calc R . P B 2
H15H H 0.4629 0.6103 0.1981 0.093 Uiso 0.27(2) 1 calc R . P B 2
C16A C 0.4134(7) 0.5960(8) 0.376(4) 0.088(4) Uani 0.73(2) 1 d D U P B 1
H16A H 0.4287 0.6163 0.4923 0.105 Uiso 0.73(2) 1 calc R . P B 1
C16C C 0.409(2) 0.593(2) 0.358(10) 0.091(5) Uani 0.27(2) 1 d D U P B 2
H16C H 0.3859 0.5707 0.2842 0.109 Uiso 0.27(2) 1 calc R . P B 2
C17A C 0.3979(7) 0.6114(7) 0.204(5) 0.117(6) Uani 0.73(2) 1 d D U P B 1
H17G H 0.4186 0.6276 0.0964 0.176 Uiso 0.73(2) 1 calc GR . P B 1
H17H H 0.3883 0.6273 0.2763 0.176 Uiso 0.73(2) 1 calc GR . P B 1
H17I H 0.3763 0.5897 0.1231 0.176 Uiso 0.73(2) 1 calc GR . P B 1
C17C C 0.3964(18) 0.6213(15) 0.351(11) 0.097(8) Uani 0.27(2) 1 d D U P B 2
H17J H 0.4053 0.6362 0.2101 0.146 Uiso 0.27(2) 1 calc GR . P B 2
H17K H 0.4074 0.6391 0.4794 0.146 Uiso 0.27(2) 1 calc GR . P B 2
H17L H 0.3679 0.6078 0.3578 0.146 Uiso 0.27(2) 1 calc GR . P B 2
C18A C 0.3793(6) 0.5607(5) 0.482(4) 0.086(4) Uani 0.73(2) 1 d D U P B 1
H18E H 0.3893 0.5441 0.5449 0.103 Uiso 0.73(2) 1 calc R . P B 1
H18F H 0.3608 0.5456 0.3604 0.103 Uiso 0.73(2) 1 calc R . P B 1
C18C C 0.3973(15) 0.5792(15) 0.598(7) 0.100(6) Uani 0.27(2) 1 d D U P B 2
H18G H 0.4214 0.5903 0.6905 0.120 Uiso 0.27(2) 1 calc R . P B 2
H18H H 0.3858 0.5504 0.6005 0.120 Uiso 0.27(2) 1 calc R . P B 2
C19A C 0.3563(6) 0.5669(6) 0.668(4) 0.109(5) Uani 0.73(2) 1 d D U P B 1
H19G H 0.3734 0.5795 0.7974 0.163 Uiso 0.73(2) 1 calc GR . P B 1
H19H H 0.3344 0.5416 0.7141 0.163 Uiso 0.73(2) 1 calc GR . P B 1
H19I H 0.3464 0.5835 0.6111 0.163 Uiso 0.73(2) 1 calc GR . P B 1
C19C C 0.3691(17) 0.5885(18) 0.716(9) 0.116(9) Uani 0.27(2) 1 d D U P B 2
H19J H 0.3811 0.6033 0.8538 0.174 Uiso 0.27(2) 1 calc GR . P B 2
H19K H 0.3452 0.5641 0.7543 0.174 Uiso 0.27(2) 1 calc GR . P B 2
H19L H 0.3625 0.6041 0.6156 0.174 Uiso 0.27(2) 1 calc GR . P B 2
S1B S 0.48209(10) 0.34320(9) 0.6879(5) 0.0731(10) Uani 1 1 d D U . . .
S2B S 0.5791(4) 0.6000(3) 0.417(2) 0.063(2) Uani 0.444(13) 1 d D U P C 1
S2D S 0.6019(4) 0.5783(3) 0.8126(19) 0.076(2) Uani 0.556(13) 1 d D U P C 2
O1B O 0.5891(2) 0.4945(3) 0.9604(14) 0.072(2) Uani 1 1 d . U . . .
O2B O 0.4914(2) 0.4512(2) 0.1292(14) 0.059(2) Uani 1 1 d . U . . .
N1B N 0.5469(3) 0.4358(3) 0.7798(18) 0.065(2) Uani 1 1 d D U . . .
N2B N 0.5308(2) 0.5098(3) 0.3223(17) 0.056(2) Uani 1 1 d . U . . .
H2B H 0.5266 0.5251 0.2328 0.068 Uiso 1 1 calc R . . . .
C1B C 0.4533(4) 0.3131(3) 0.4883(19) 0.067(3) Uani 1 1 d D U . . .
H1B H 0.4378 0.2856 0.5086 0.080 Uiso 1 1 calc R . . . .
C2B C 0.4539(4) 0.3306(3) 0.302(2) 0.064(3) Uani 1 1 d D U . . .
H2BA H 0.4387 0.3174 0.1735 0.077 Uiso 1 1 calc R . . . .
C3B C 0.4808(4) 0.3729(3) 0.312(2) 0.063(3) Uani 1 1 d D U . . .
H3B H 0.4859 0.3905 0.1910 0.076 Uiso 1 1 calc R . . . .
C4B C 0.4976(3) 0.3833(3) 0.523(2) 0.057(2) Uani 1 1 d D U . . .
C5B C 0.5232(3) 0.4233(4) 0.585(2) 0.057(2) Uani 1 1 d . U . . .
C6B C 0.5659(4) 0.4760(4) 0.800(2) 0.063(3) Uani 1 1 d . U . . .
C7B C 0.5274(3) 0.4558(3) 0.481(2) 0.054(2) Uani 1 1 d . U . . .
C8B C 0.5529(3) 0.4895(4) 0.611(2) 0.058(2) Uani 1 1 d . U . . .
C9B C 0.5132(3) 0.4679(3) 0.292(2) 0.052(2) Uani 1 1 d . U . . .
C10B C 0.5553(3) 0.5228(4) 0.512(2) 0.056(2) Uani 1 1 d . U . . .
C11B C 0.5763(3) 0.5625(3) 0.5723(18) 0.061(2) Uani 1 1 d D U . . .
C12B C 0.597(2) 0.5784(9) 0.773(8) 0.073(5) Uani 0.444(13) 1 d D U P C 1
H12B H 0.6002 0.5631 0.8874 0.087 Uiso 0.444(13) 1 calc R . P C 1
C12D C 0.5811(14) 0.5960(8) 0.454(7) 0.072(5) Uani 0.556(13) 1 d D U P C 2
H12D H 0.5710 0.5961 0.3088 0.087 Uiso 0.556(13) 1 calc R . P C 2
C13B C 0.6150(4) 0.6224(4) 0.789(3) 0.086(3) Uani 1 1 d D U . . .
H13B H 0.6298 0.6387 0.9111 0.103 Uiso 0.444(13) 1 calc R . P C 1
H13A H 0.6291 0.6405 0.9060 0.103 Uiso 0.556(13) 1 calc R . P C 2
C14B C 0.6061(4) 0.6331(4) 0.607(2) 0.085(3) Uani 1 1 d D U . . .
H14B H 0.6148 0.6599 0.5810 0.102 Uiso 0.444(13) 1 calc R . P C 1
H14A H 0.6133 0.6592 0.5693 0.102 Uiso 0.556(13) 1 calc R . P C 2
C15B C 0.5628(8) 0.4125(10) 0.892(5) 0.083(4) Uani 0.767(14) 1 d D U P D 1
H15A H 0.5406 0.3878 0.9478 0.099 Uiso 0.767(14) 1 calc R . P D 1
H15B H 0.5785 0.4273 1.0238 0.099 Uiso 0.767(14) 1 calc R . P D 1
C15D C 0.557(2) 0.412(3) 0.920(18) 0.085(5) Uani 0.233(14) 1 d D U P D 2
H15C H 0.5393 0.3838 0.8896 0.102 Uiso 0.233(14) 1 calc R . P D 2
H15D H 0.5555 0.4169 1.0814 0.102 Uiso 0.233(14) 1 calc R . P D 2
C16B C 0.5887(5) 0.4028(6) 0.735(4) 0.093(4) Uani 0.767(14) 1 d D U P D 1
H16B H 0.5706 0.3839 0.6200 0.112 Uiso 0.767(14) 1 calc R . P D 1
C16D C 0.5999(12) 0.4227(16) 0.861(9) 0.095(5) Uani 0.233(14) 1 d D U P D 2
H16D H 0.5913 0.4012 0.7475 0.114 Uiso 0.233(14) 1 calc R . P D 2
C17B C 0.6175(6) 0.4379(6) 0.606(4) 0.101(6) Uani 0.767(14) 1 d D U P D 1
H17A H 0.6037 0.4451 0.4963 0.152 Uiso 0.767(14) 1 calc GR . P D 1
H17B H 0.6358 0.4321 0.5274 0.152 Uiso 0.767(14) 1 calc GR . P D 1
H17C H 0.6320 0.4597 0.7110 0.152 Uiso 0.767(14) 1 calc GR . P D 1
C17D C 0.6300(16) 0.4520(18) 0.710(11) 0.097(9) Uani 0.233(14) 1 d D U P D 2
H17D H 0.6181 0.4627 0.6095 0.145 Uiso 0.233(14) 1 calc R . P D 2
H17E H 0.6503 0.4731 0.8011 0.145 Uiso 0.233(14) 1 calc R . P D 2
H17F H 0.6417 0.4397 0.6208 0.145 Uiso 0.233(14) 1 calc R . P D 2
C18B C 0.6031(7) 0.3801(7) 0.880(4) 0.110(4) Uani 0.767(14) 1 d D U P D 1
H18A H 0.6193 0.3970 1.0045 0.132 Uiso 0.767(14) 1 calc R . P D 1
H18B H 0.5803 0.3571 0.9468 0.132 Uiso 0.767(14) 1 calc R . P D 1
C18D C 0.6105(16) 0.4011(13) 1.037(11) 0.107(7) Uani 0.233(14) 1 d D U P D 2
H18C H 0.5873 0.3854 1.1327 0.129 Uiso 0.233(14) 1 calc R . P D 2
H18D H 0.6165 0.3828 0.9574 0.129 Uiso 0.233(14) 1 calc R . P D 2
C19B C 0.6272(6) 0.3660(6) 0.746(5) 0.155(7) Uani 0.767(14) 1 d D U P D 1
H19A H 0.6184 0.3614 0.5886 0.232 Uiso 0.767(14) 1 calc GR . P D 1
H19B H 0.6236 0.3417 0.8121 0.232 Uiso 0.767(14) 1 calc GR . P D 1
H19C H 0.6549 0.3860 0.7519 0.232 Uiso 0.767(14) 1 calc GR . P D 1
C19D C 0.6447(19) 0.427(2) 1.190(12) 0.151(17) Uani 0.233(14) 1 d D U P D 2
H19D H 0.6639 0.4498 1.1056 0.226 Uiso 0.233(14) 1 calc GR . P D 2
H19E H 0.6570 0.4121 1.2432 0.226 Uiso 0.233(14) 1 calc GR . P D 2
H19F H 0.6354 0.4353 1.3194 0.226 Uiso 0.233(14) 1 calc GR . P D 2

loop_
_atom_site_aniso_label
_atom_site_aniso_U_11
_atom_site_aniso_U_22
_atom_site_aniso_U_33
_atom_site_aniso_U_23
_atom_site_aniso_U_13
_atom_site_aniso_U_12
S1A 0.072(2) 0.0610(18) 0.061(2) 0.0073(14) -0.0021(15) 0.0251(15)
S2A 0.059(4) 0.060(3) 0.078(5) -0.003(3) 0.000(3) 0.028(3)
S2C 0.040(4) 0.076(4) 0.078(5) -0.029(3) -0.012(3) 0.024(3)
O1A 0.074(5) 0.076(5) 0.069(5) -0.013(4) -0.025(4) 0.033(4)
O2A 0.061(4) 0.051(4) 0.065(5) -0.002(3) -0.014(4) 0.026(4)
N1A 0.059(4) 0.065(4) 0.048(4) 0.000(3) -0.004(3) 0.023(3)
N2A 0.051(4) 0.046(4) 0.057(5) 0.000(3) -0.008(4) 0.018(3)
C1A 0.064(5) 0.060(5) 0.068(6) 0.006(4) 0.003(5) 0.026(4)
C2A 0.062(5) 0.052(5) 0.054(5) 0.001(4) -0.005(4) 0.023(4)
C3A 0.053(5) 0.057(5) 0.053(5) 0.000(4) -0.005(4) 0.025(4)
C4A 0.053(5) 0.059(4) 0.054(5) 0.004(4) -0.002(4) 0.021(4)
C5A 0.051(4) 0.060(4) 0.048(5) -0.001(3) -0.001(4) 0.021(4)
C6A 0.049(5) 0.065(5) 0.054(5) -0.009(4) -0.009(4) 0.022(4)
C7A 0.044(4) 0.056(4) 0.050(5) 0.000(3) -0.003(4) 0.020(3)
C8A 0.040(4) 0.059(4) 0.056(5) -0.009(3) -0.008(4) 0.019(3)
C9A 0.048(5) 0.049(4) 0.056(5) -0.003(3) -0.005(4) 0.021(4)
C10A 0.038(4) 0.060(4) 0.060(5) -0.010(3) -0.007(4) 0.022(3)
C11A 0.040(4) 0.063(4) 0.073(5) -0.016(3) 0.000(4) 0.022(3)
C12A 0.044(8) 0.072(6) 0.082(7) -0.023(5) -0.006(6) 0.022(6)
C12C 0.053(7) 0.069(7) 0.082(8) -0.014(6) -0.006(7) 0.026(6)
C13A 0.047(5) 0.079(5) 0.091(6) -0.043(4) -0.003(4) 0.020(4)
C14A 0.070(5) 0.070(5) 0.105(6) -0.012(4) 0.011(5) 0.034(4)
C15A 0.074(6) 0.066(5) 0.073(6) 0.013(4) -0.012(4) 0.021(4)
C16A 0.084(7) 0.065(6) 0.108(8) 0.006(6) -0.011(6) 0.032(5)
C16C 0.086(8) 0.069(7) 0.108(9) 0.007(7) -0.007(7) 0.031(6)
C17A 0.115(11) 0.095(11) 0.140(13) 0.021(10) -0.016(10) 0.050(9)
C17C 0.104(14) 0.074(12) 0.109(16) 0.001(12) -0.013(13) 0.040(11)
C18A 0.083(8) 0.062(7) 0.119(9) 0.006(6) -0.001(6) 0.041(6)
C18C 0.092(9) 0.076(9) 0.114(9) 0.005(8) -0.004(8) 0.029(8)
C19A 0.102(10) 0.087(10) 0.138(12) -0.003(9) 0.006(9) 0.048(9)
C19C 0.103(14) 0.092(16) 0.134(16) 0.001(14) 0.005(13) 0.034(13)
S1B 0.079(2) 0.0615(18) 0.056(2) 0.0119(15) -0.0034(16) 0.0187(16)
S2B 0.052(4) 0.063(4) 0.075(5) -0.019(3) -0.012(3) 0.030(3)
S2D 0.059(4) 0.081(4) 0.081(5) -0.027(3) -0.016(3) 0.030(3)
O1B 0.055(5) 0.092(6) 0.059(5) -0.005(4) -0.011(4) 0.028(4)
O2B 0.053(4) 0.053(4) 0.063(5) -0.012(3) -0.015(4) 0.020(3)
N1B 0.054(4) 0.073(4) 0.065(5) 0.003(4) -0.008(4) 0.029(4)
N2B 0.048(4) 0.060(4) 0.066(5) -0.010(4) -0.007(4) 0.030(4)
C1B 0.075(6) 0.051(5) 0.060(5) 0.010(4) 0.008(5) 0.021(4)
C2B 0.069(6) 0.052(5) 0.058(6) -0.004(4) 0.001(5) 0.020(4)
C3B 0.064(6) 0.053(5) 0.059(6) 0.004(4) -0.003(4) 0.019(4)
C4B 0.055(5) 0.058(4) 0.058(5) 0.000(4) -0.003(4) 0.029(4)
C5B 0.047(4) 0.062(4) 0.060(5) 0.000(4) 0.000(4) 0.025(4)
C6B 0.052(5) 0.078(5) 0.056(5) -0.002(4) -0.003(4) 0.030(4)
C7B 0.045(4) 0.056(4) 0.058(5) -0.003(3) -0.006(4) 0.023(3)
C8B 0.051(5) 0.065(4) 0.059(5) -0.009(4) -0.002(4) 0.031(4)
C9B 0.041(4) 0.056(4) 0.061(5) -0.006(4) 0.001(4) 0.025(4)
C10B 0.040(4) 0.064(4) 0.063(5) -0.010(4) -0.003(4) 0.025(3)
C11B 0.047(4) 0.063(4) 0.073(5) -0.015(3) -0.002(4) 0.028(3)
C12B 0.056(8) 0.077(7) 0.081(8) -0.021(6) -0.011(6) 0.029(6)
C12D 0.059(8) 0.072(6) 0.081(8) -0.012(6) -0.008(6) 0.029(6)
C13B 0.063(6) 0.085(5) 0.096(7) -0.034(5) -0.010(5) 0.027(4)
C14B 0.077(6) 0.072(5) 0.106(7) -0.009(5) 0.010(5) 0.036(4)
C15B 0.068(6) 0.078(6) 0.093(8) 0.010(6) -0.024(5) 0.029(5)
C15D 0.072(7) 0.081(7) 0.096(9) 0.007(7) -0.023(7) 0.032(6)
C16B 0.076(6) 0.083(7) 0.121(8) 0.007(6) -0.025(6) 0.040(5)
C16D 0.079(7) 0.087(8) 0.119(9) 0.005(7) -0.022(7) 0.041(6)
C17B 0.082(9) 0.096(10) 0.122(12) 0.003(9) -0.013(8) 0.041(8)
C17D 0.074(13) 0.094(15) 0.130(15) 0.007(13) -0.017(12) 0.047(11)
C18B 0.093(8) 0.093(8) 0.148(10) 0.009(7) -0.025(7) 0.050(6)
C18D 0.089(10) 0.095(11) 0.135(12) 0.012(10) -0.027(10) 0.045(9)
C19B 0.108(12) 0.104(12) 0.253(19) -0.012(13) -0.018(13) 0.053(10)
C19D 0.11(2) 0.13(2) 0.15(2) 0.02(2) -0.036(19) 0.021(19)

loop_
_atom_type_symbol
_atom_type_description
_atom_type_scat_dispersion_real
_atom_type_scat_dispersion_imag
_atom_type_scat_source
C C 0.0181 0.0091 'International Tables Vol C Tables 4.2.6.8 and 6.1.1.4'
H H 0.0000 0.0000 'International Tables Vol C Tables 4.2.6.8 and 6.1.1.4'
N N 0.0311 0.0180 'International Tables Vol C Tables 4.2.6.8 and 6.1.1.4'
O O 0.0492 0.0322 'International Tables Vol C Tables 4.2.6.8 and 6.1.1.4'
S S 0.3331 0.5567 'International Tables Vol C Tables 4.2.6.8 and 6.1.1.4'

loop_
_exptl_crystal_face_index_h
_exptl_crystal_face_index_k
_exptl_crystal_face_index_l
_exptl_crystal_face_perp_dist
-1 3 -4 0.0817
0 -3 4 0.1146
-5 1 0 0.0109
-3 5 0 0.0171
3 -5 0 0.0171
5 -1 0 0.0184

loop_
_geom_angle_atom_site_label_1
_geom_angle_atom_site_label_2
_geom_angle_atom_site_label_3
_geom_angle
C1A S1A C4A 90.5(6)
C14A S2A C11A 97.3(9)
C13A S2C C11A 93.3(8)
C5A N1A C6A 110.1(10)
C5A N1A C15A 130.4(11)
C15A N1A C6A 118.4(10)
C9A N2A H2A 123.6
C9A N2A C10A 112.8(10)
C10A N2A H2A 123.6
S1A C1A H1A 124.0
C2A C1A S1A 112.0(10)
C2A C1A H1A 124.0
C1A C2A H2AA 123.6
C3A C2A C1A 112.9(11)
C3A C2A H2AA 123.6
C2A C3A H3A 122.7
C4A C3A C2A 114.7(11)
C4A C3A H3A 122.7
C3A C4A S1A 109.9(9)
C3A C4A C5A 126.4(11)
C5A C4A S1A 122.9(10)
N1A C5A C4A 126.5(11)
C7A C5A N1A 107.4(10)
C7A C5A C4A 126.2(11)
O1A C6A N1A 122.5(12)
O1A C6A C8A 132.9(12)
C8A C6A N1A 104.6(10)
C5A C7A C8A 108.8(10)
C5A C7A C9A 143.5(11)
C8A C7A C9A 107.5(10)
C7A C8A C6A 109.1(10)
C10A C8A C6A 143.3(11)
C10A C8A C7A 107.6(10)
O2A C9A N2A 125.7(11)
O2A C9A C7A 129.6(11)
N2A C9A C7A 104.6(10)
N2A C10A C11A 121.6(11)
C8A C10A N2A 107.4(10)
C8A C10A C11A 131.0(11)
C10A C11A S2A 124.9(9)
C10A C11A S2C 122.4(9)
C12A C11A S2A 109.6(14)
C12A C11A C10A 125.6(16)
C12C C11A S2C 111.0(15)
C12C C11A C10A 126.3(15)
C11A C12A H12A 125.4
C11A C12A C13A 109(2)
C13A C12A H12A 125.4
C11A C12C H12C 124.2
C11A C12C C14A 112(2)
C14A C12C H12C 124.2
S2C C13A H13D 120.3
C12A C13A H13C 126.9
C14A C13A S2C 119.4(10)
C14A C13A C12A 106.3(16)
C14A C13A H13C 126.9
C14A C13A H13D 120.3
S2A C14A C13A 117.0(11)
S2A C14A H14C 121.5
C12C C14A H14D 128.5
C13A C14A C12C 103.1(17)
C13A C14A H14C 121.5
C13A C14A H14D 128.5
N1A C15A H15E 109.3
N1A C15A H15F 109.3
N1A C15A H15G 108.8
N1A C15A H15H 108.8
N1A C15A C16A 111.5(12)
N1A C15A C16C 114(2)
H15E C15A H15F 108.0
H15G C15A H15H 107.7
C16A C15A H15E 109.3
C16A C15A H15F 109.3
C16C C15A H15G 108.8
C16C C15A H15H 108.8
C15A C16A H16A 110.9
C17A C16A C15A 104.0(19)
C17A C16A H16A 110.9
C17A C16A C18A 108(2)
C18A C16A C15A 111.8(17)
C18A C16A H16A 110.9
C15A C16C H16C 96.7
C17C C16C C15A 138(4)
C17C C16C H16C 96.7
C17C C16C C18C 97(3)
C18C C16C C15A 120(3)
C18C C16C H16C 96.7
C16A C17A H17G 109.5
C16A C17A H17H 109.5
C16A C17A H17I 109.5
H17G C17A H17H 109.5
H17G C17A H17I 109.5
H17H C17A H17I 109.5
C16C C17C H17J 109.5
C16C C17C H17K 109.5
C16C C17C H17L 109.5
H17J C17C H17K 109.5
H17J C17C H17L 109.5
H17K C17C H17L 109.5
C16A C18A H18E 107.6
C16A C18A H18F 107.6
C16A C18A C19A 118.7(15)
H18E C18A H18F 107.1
C19A C18A H18E 107.6
C19A C18A H18F 107.6
C16C C18C H18G 107.4
C16C C18C H18H 107.4
C16C C18C C19C 120(3)
H18G C18C H18H 106.9
C19C C18C H18G 107.4
C19C C18C H18H 107.4
C18A C19A H19G 109.5
C18A C19A H19H 109.5
C18A C19A H19I 109.5
H19G C19A H19H 109.5
H19G C19A H19I 109.5
H19H C19A H19I 109.5
C18C C19C H19J 109.5
C18C C19C H19K 109.5
C18C C19C H19L 109.5
H19J C19C H19K 109.5
H19J C19C H19L 109.5
H19K C19C H19L 109.5
C1B S1B C4B 93.3(6)
C14B S2B C11B 93.1(8)
C13B S2D C11B 98.1(8)
C5B N1B C15B 123.6(19)
C5B N1B C15D 126(6)
C6B N1B C5B 111.1(10)
C6B N1B C15B 120.7(18)
C6B N1B C15D 122(6)
C9B N2B H2B 124.2
C10B N2B H2B 124.2
C10B N2B C9B 111.6(10)
S1B C1B H1B 123.2
C2B C1B S1B 113.6(9)
C2B C1B H1B 123.2
C1B C2B H2BA 123.7
C1B C2B C3B 112.6(11)
C3B C2B H2BA 123.7
C2B C3B H3B 124.9
C4B C3B C2B 110.2(11)
C4B C3B H3B 124.9
C3B C4B S1B 110.3(9)
C3B C4B C5B 122.3(11)
C5B C4B S1B 127.3(10)
N1B C5B C4B 125.3(12)
C7B C5B N1B 107.2(11)
C7B C5B C4B 127.4(12)
O1B C6B N1B 123.4(12)
O1B C6B C8B 131.1(12)
N1B C6B C8B 105.5(11)
C5B C7B C8B 109.2(11)
C5B C7B C9B 141.9(11)
C8B C7B C9B 108.7(10)
C7B C8B C6B 106.9(11)
C10B C8B C6B 143.6(12)
C10B C8B C7B 109.4(11)
O2B C9B N2B 120.7(11)
O2B C9B C7B 135.3(11)
C7B C9B N2B 103.9(10)
N2B C10B C8B 106.3(11)
N2B C10B C11B 121.9(11)
C8B C10B C11B 131.8(12)
C10B C11B S2B 125.3(10)
C10B C11B S2D 122.7(10)
C10B C11B C12B 126.9(17)
C10B C11B C12D 129.9(15)
C12B C11B S2B 107.7(16)
C12D C11B S2D 107.4(13)
C11B C12B H12B 123.4
C11B C12B C13B 113(3)
C13B C12B H12B 123.4
C11B C12D H12D 126.0
C11B C12D C14B 108(2)
C14B C12D H12D 126.0
S2D C13B H13A 121.5
C12B C13B H13B 126.8
C14B C13B S2D 117.1(12)
C14B C13B C12B 106.4(19)
C14B C13B H13B 126.8
C14B C13B H13A 121.5
S2B C14B H14B 120.2
C12D C14B H14A 125.4
C13B C14B S2B 119.6(12)
C13B C14B C12D 109.2(16)
C13B C14B H14B 120.2
C13B C14B H14A 125.4
N1B C15B H15A 108.7
N1B C15B H15B 108.7
N1B C15B C16B 114.4(16)
H15A C15B H15B 107.6
C16B C15B H15A 108.7
C16B C15B H15B 108.7
N1B C15D H15C 110.1
N1B C15D H15D 110.1
N1B C15D C16D 108(3)
H15C C15D H15D 108.4
C16D C15D H15C 110.1
C16D C15D H15D 110.1
C15B C16B H16B 106.1
C17B C16B C15B 111.2(17)
C17B C16B H16B 106.1
C17B C16B C18B 119.6(16)
C18B C16B C15B 106.9(15)
C18B C16B H16B 106.1
C15D C16D H16D 93.3
C17D C16D C15D 134(4)
C17D C16D H16D 93.3
C17D C16D C18D 121(4)
C18D C16D C15D 105(3)
C18D C16D H16D 93.3
C16B C17B H17A 109.5
C16B C17B H17B 109.5
C16B C17B H17C 109.5
H17A C17B H17B 109.5
H17A C17B H17C 109.5
H17B C17B H17C 109.5
C16D C17D H17D 109.5
C16D C17D H17E 109.5
C16D C17D H17F 109.5
H17D C17D H17E 109.5
H17D C17D H17F 109.5
H17E C17D H17F 109.5
C16B C18B H18A 108.9
C16B C18B H18B 108.9
H18A C18B H18B 107.7
C19B C18B C16B 113.5(16)
C19B C18B H18A 108.9
C19B C18B H18B 108.9
C16D C18D H18C 108.3
C16D C18D H18D 108.3
H18C C18D H18D 107.4
C19D C18D C16D 116(3)
C19D C18D H18C 108.3
C19D C18D H18D 108.4
C18B C19B H19A 109.5
C18B C19B H19B 109.5
C18B C19B H19C 109.5
H19A C19B H19B 109.5
H19A C19B H19C 109.5
H19B C19B H19C 109.5
C18D C19D H19D 109.5
C18D C19D H19E 109.5
C18D C19D H19F 109.5
H19D C19D H19E 109.5
H19D C19D H19F 109.5
H19E C19D H19F 109.5

loop_
_geom_bond_atom_site_label_1
_geom_bond_atom_site_label_2
_geom_bond_distance
S1A C1A 1.722(13)
S1A C4A 1.757(12)
S2A C11A 1.688(13)
S2A C14A 1.415(15)
S2C C11A 1.688(13)
S2C C13A 1.494(16)
O1A C6A 1.204(14)
O2A C9A 1.250(13)
N1A C5A 1.402(14)
N1A C6A 1.450(15)
N1A C15A 1.432(12)
N2A H2A 0.8800
N2A C9A 1.344(15)
N2A C10A 1.375(15)
C1A H1A 0.9500
C1A C2A 1.368(15)
C2A H2AA 0.9500
C2A C3A 1.367(16)
C3A H3A 0.9500
C3A C4A 1.366(17)
C4A C5A 1.452(17)
C5A C7A 1.400(16)
C6A C8A 1.428(17)
C7A C8A 1.419(15)
C7A C9A 1.438(16)
C8A C10A 1.361(17)
C10A C11A 1.474(17)
C11A C12A 1.36(3)
C11A C12C 1.35(3)
C12A H12A 0.9500
C12A C13A 1.48(3)
C12C H12C 0.9500
C12C C14A 1.48(3)
C13A H13C 0.9500
C13A H13D 0.9500
C13A C14A 1.428(17)
C14A H14C 0.9500
C14A H14D 0.9500
C15A H15E 0.9900
C15A H15F 0.9900
C15A H15G 0.9900
C15A H15H 0.9900
C15A C16A 1.553(19)
C15A C16C 1.55(2)
C16A H16A 1.0000
C16A C17A 1.47(2)
C16A C18A 1.51(2)
C16C H16C 1.0000
C16C C17C 1.47(3)
C16C C18C 1.51(2)
C17A H17G 0.9800
C17A H17H 0.9800
C17A H17I 0.9800
C17C H17J 0.9800
C17C H17K 0.9800
C17C H17L 0.9800
C18A H18E 0.9900
C18A H18F 0.9900
C18A C19A 1.522(18)
C18C H18G 0.9900
C18C H18H 0.9900
C18C C19C 1.51(2)
C19A H19G 0.9800
C19A H19H 0.9800
C19A H19I 0.9800
C19C H19J 0.9800
C19C H19K 0.9800
C19C H19L 0.9800
S1B C1B 1.662(12)
S1B C4B 1.697(12)
S2B C11B 1.700(15)
S2B C14B 1.653(16)
S2D C11B 1.678(13)
S2D C13B 1.558(16)
O1B C6B 1.266(14)
O2B C9B 1.242(13)
N1B C5B 1.409(15)
N1B C6B 1.383(16)
N1B C15B 1.503(15)
N1B C15D 1.47(2)
N2B H2B 0.8800
N2B C9B 1.450(15)
N2B C10B 1.403(15)
C1B H1B 0.9500
C1B C2B 1.296(15)
C2B H2BA 0.9500
C2B C3B 1.467(16)
C3B H3B 0.9500
C3B C4B 1.378(17)
C4B C5B 1.434(17)
C5B C7B 1.361(17)
C6B C8B 1.443(18)
C7B C8B 1.432(16)
C7B C9B 1.437(17)
C8B C10B 1.403(18)
C10B C11B 1.407(17)
C11B C12B 1.41(3)
C11B C12D 1.42(3)
C12B H12B 0.9500
C12B C13B 1.52(3)
C12D H12D 0.9500
C12D C14B 1.58(3)
C13B H13B 0.9500
C13B H13A 0.9500
C13B C14B 1.273(17)
C14B H14B 0.9500
C14B H14A 0.9500
C15B H15A 0.9900
C15B H15B 0.9900
C15B C16B 1.57(2)
C15D H15C 0.9900
C15D H15D 0.9900
C15D C16D 1.55(3)
C16B H16B 1.0000
C16B C17B 1.49(2)
C16B C18B 1.544(19)
C16D H16D 1.0000
C16D C17D 1.48(3)
C16D C18D 1.53(2)
C17B H17A 0.9800
C17B H17B 0.9800
C17B H17C 0.9800
C17D H17D 0.9800
C17D H17E 0.9800
C17D H17F 0.9800
C18B H18A 0.9900
C18B H18B 0.9900
C18B C19B 1.54(2)
C18D H18C 0.9900
C18D H18D 0.9900
C18D C19D 1.52(3)
C19B H19A 0.9800
C19B H19B 0.9800
C19B H19C 0.9800
C19D H19D 0.9800
C19D H19E 0.9800
C19D H19F 0.9800

loop_
_geom_torsion_atom_site_label_1
_geom_torsion_atom_site_label_2
_geom_torsion_atom_site_label_3
_geom_torsion_atom_site_label_4
_geom_torsion
S1A C1A C2A C3A 2.2(15)
S1A C4A C5A N1A -21.7(18)
S1A C4A C5A C7A 157.1(10)
S2A C11A C12A C13A 4(3)
S2C C11A C12C C14A -12(3)
S2C C13A C14A C12C -10(2)
O1A C6A C8A C7A -177.6(14)
O1A C6A C8A C10A 5(3)
N1A C5A C7A C8A 2.7(13)
N1A C5A C7A C9A 177.1(16)
N1A C6A C8A C7A 0.6(13)
N1A C6A C8A C10A -176.9(16)
N1A C15A C16A C17A -171.5(17)
N1A C15A C16A C18A -55(2)
N1A C15A C16C C17C 152(9)
N1A C15A C16C C18C 2(8)
N2A C10A C11A S2A 8.9(16)
N2A C10A C11A S2C -178.3(10)
N2A C10A C11A C12A -171(3)
N2A C10A C11A C12C -5(3)
C1A S1A C4A C3A -2.0(10)
C1A S1A C4A C5A -172.1(11)
C1A C2A C3A C4A -3.8(17)
C2A C3A C4A S1A 3.7(15)
C2A C3A C4A C5A 173.3(13)
C3A C4A C5A N1A 169.9(12)
C3A C4A C5A C7A -11(2)
C4A S1A C1A C2A -0.1(10)
C4A C5A C7A C8A -176.2(12)
C4A C5A C7A C9A -2(3)
C5A N1A C6A O1A 179.6(12)
C5A N1A C6A C8A 1.1(13)
C5A N1A C15A C16A -65(2)
C5A N1A C15A C16C -72(4)
C5A C7A C8A C6A -2.1(14)
C5A C7A C8A C10A 176.3(10)
C5A C7A C9A O2A 8(3)
C5A C7A C9A N2A -176.0(16)
C6A N1A C5A C4A 176.6(12)
C6A N1A C5A C7A -2.4(13)
C6A N1A C15A C16A 101.7(17)
C6A N1A C15A C16C 95(4)
C6A C8A C10A N2A 179.3(15)
C6A C8A C10A C11A -1(3)
C7A C8A C10A N2A 1.8(13)
C7A C8A C10A C11A -178.9(12)
C8A C7A C9A O2A -177.9(12)
C8A C7A C9A N2A -1.5(13)
C8A C10A C11A S2A -170.3(11)
C8A C10A C11A S2C 2.5(19)
C8A C10A C11A C12A 9(3)
C8A C10A C11A C12C 176(2)
C9A N2A C10A C8A -3.0(14)
C9A N2A C10A C11A 177.6(11)
C9A C7A C8A C6A -178.6(10)
C9A C7A C8A C10A -0.2(14)
C10A N2A C9A O2A 179.4(11)
C10A N2A C9A C7A 2.8(13)
C10A C11A C12A C13A -176.3(16)
C10A C11A C12C C14A 173.5(15)
C11A S2A C14A C13A -5.7(13)
C11A S2C C13A C14A 2.9(13)
C11A C12A C13A C14A -7(3)
C11A C12C C14A C13A 13(3)
C12A C13A C14A S2A 8(2)
C13A S2C C11A C10A -179.8(11)
C13A S2C C11A C12C 6(2)
C14A S2A C11A C10A -179.1(11)
C14A S2A C11A C12A 1(2)
C15A N1A C5A C4A -16(2)
C15A N1A C5A C7A 165.1(12)
C15A N1A C6A O1A 10.4(18)
C15A N1A C6A C8A -168.0(10)
C15A C16A C18A C19A 164.3(19)
C15A C16C C18C C19C 177(5)
C17A C16A C18A C19A -82(3)
C17C C16C C18C C19C 16(8)
S1B C1B C2B C3B 1.3(16)
S1B C4B C5B N1B 14.9(18)
S1B C4B C5B C7B -160.3(11)
S2B C11B C12B C13B 1(6)
S2D C11B C12D C14B -4(4)
S2D C13B C14B C12D 3(3)
O1B C6B C8B C7B 178.8(13)
O1B C6B C8B C10B -3(3)
N1B C5B C7B C8B -1.9(14)
N1B C5B C7B C9B -176.3(16)
N1B C6B C8B C7B -2.3(13)
N1B C6B C8B C10B 175.9(16)
N1B C15B C16B C17B 46(3)
N1B C15B C16B C18B 178(2)
N1B C15D C16D C17D 4(16)
N1B C15D C16D C18D 172(7)
N2B C10B C11B S2B -7.0(18)
N2B C10B C11B S2D 173.2(11)
N2B C10B C11B C12B 171(4)
N2B C10B C11B C12D -8(3)
C1B S1B C4B C3B -1.1(11)
C1B S1B C4B C5B 176.5(11)
C1B C2B C3B C4B -2.1(17)
C2B C3B C4B S1B 2.0(14)
C2B C3B C4B C5B -175.8(12)
C3B C4B C5B N1B -167.7(12)
C3B C4B C5B C7B 17(2)
C4B S1B C1B C2B -0.1(12)
C4B C5B C7B C8B 174.0(12)
C4B C5B C7B C9B 0(3)
C5B N1B C6B O1B -179.8(11)
C5B N1B C6B C8B 1.3(13)
C5B N1B C15B C16B 58(3)
C5B N1B C15D C16D 103(8)
C5B C7B C8B C6B 2.7(14)
C5B C7B C8B C10B -176.3(11)
C5B C7B C9B O2B -7(3)
C5B C7B C9B N2B 173.2(16)
C6B N1B C5B C4B -175.6(12)
C6B N1B C5B C7B 0.3(14)
C6B N1B C15B C16B -96(3)
C6B N1B C15D C16D -64(10)
C6B C8B C10B N2B -177.1(15)
C6B C8B C10B C11B 2(3)
C7B C8B C10B N2B 1.1(13)
C7B C8B C10B C11B -179.7(13)
C8B C7B C9B O2B 178.6(13)
C8B C7B C9B N2B -1.2(12)
C8B C10B C11B S2B 173.9(13)
C8B C10B C11B S2D -6(2)
C8B C10B C11B C12B -9(5)
C8B C10B C11B C12D 173(3)
C9B N2B C10B C8B -2.0(13)
C9B N2B C10B C11B 178.7(11)
C9B C7B C8B C6B 179.0(10)
C9B C7B C8B C10B 0.1(14)
C10B N2B C9B O2B -177.9(10)
C10B N2B C9B C7B 2.0(12)
C10B C11B C12B C13B -177(3)
C10B C11B C12D C14B 177.5(16)
C11B S2B C14B C13B -0.9(16)
C11B S2D C13B C14B -4.8(17)
C11B C12B C13B C14B -1(6)
C11B C12D C14B C13B 1(4)
C12B C13B C14B S2B 1(4)
C13B S2D C11B C10B -176.2(12)
C13B S2D C11B C12D 5(3)
C14B S2B C11B C10B 178.0(11)
C14B S2B C11B C12B 0(4)
C15B N1B C5B C4B 28(2)
C15B N1B C5B C7B -155.6(13)
C15B N1B C6B O1B -23(2)
C15B N1B C6B C8B 158.1(14)
C15B C16B C18B C19B 177(2)
C15D N1B C5B C4B 17(3)
C15D N1B C5B C7B -167(3)
C15D N1B C6B O1B -11(4)
C15D N1B C6B C8B 170(4)
C15D C16D C18D C19D -119(8)
C17B C16B C18B C19B -56(3)
C17D C16D C18D C19D 51(9)

loop_
_exptl_oxdiff_crystal_face_indexfrac_h
_exptl_oxdiff_crystal_face_indexfrac_k
_exptl_oxdiff_crystal_face_indexfrac_l
_exptl_oxdiff_crystal_face_x
_exptl_oxdiff_crystal_face_y
_exptl_oxdiff_crystal_face_z
-1.0396 3.2108 -4.0069 0.7000 0.7740 0.1245
0.0365 -3.2102 4.0093 -0.6906 -0.7776 -0.1684
-5.0109 0.9972 0.0100 0.0182 0.0136 -0.2051
-2.9877 4.9733 -0.0037 -0.1142 0.1467 -0.0603
2.9877 -4.9733 0.0037 0.1142 -0.1467 0.0603
5.0109 -0.9972 -0.0100 -0.0182 -0.0136 0.2051

loop_
_twin_individual_id
_twin_individual_mass_fraction_refined
1 0.80(6)
2 0.20(6)
